data_2106525
loop_
_publ_author_name
'Isobe, M.'
'Marumo, F.'
'Iwai, S.I.'
'Kimura, M.'

_publ_section_title
;
 Calcium tetratantalate
;
_journal_name_full 'Acta Crystallographica B (24,1968-38,1982)'
_journal_page_first 908
_journal_page_last 910
_journal_volume 31
_journal_year 1975
_chemical_formula_sum 'Ca O11 Ta4'
_chemical_name_systematic 'Ca (Ta4 O11)'
_space_group_IT_number 182
_symmetry_space_group_name_Hall 'P 6c 2c'
_symmetry_space_group_name_H-M 'P 63 2 2'
_cell_angle_alpha 90
_cell_angle_beta 90
_cell_angle_gamma 120
_cell_formula_units_Z 2
_cell_length_a 6.2173
_cell_length_b 6.2173
_cell_length_c 12.271
_cell_volume 410.785
_citation_journal_id_ASTM ACBCAR
_cod_data_source_file Isobe_ACBCAR_1975_1945.cif
_cod_data_source_block Ca1O11Ta4
_cod_original_cell_volume 410.7847
_cod_original_formula_sum 'Ca1 O11 Ta4'
_cod_database_code 2106525

loop_
_symmetry_equiv_pos_as_xyz
x,y,z
x-y,x,z+1/2
-y,x-y,z
-x,-y,z+1/2
-x+y,-x,z
y,-x+y,z+1/2
-y,-x,-z+1/2
x-y,-y,-z
x,x-y,-z+1/2
y,x,-z
-x+y,y,-z+1/2
-x,-x+y,-z

loop_
_atom_site_label
_atom_site_type_symbol
_atom_site_fract_x
_atom_site_fract_y
_atom_site_fract_z
_atom_site_occupancy
_atom_site_U_iso_or_equiv
Ca1 Ca+2 0.6667 0.3333 0.25 1 0.0
Ta1 Ta+5 0.3589 0.3589 0.5 1 0.0
O1 O-2 0.371 0.43 0.344 1 0.0
Ta2 Ta+5 0.3333 0.6667 0.25 1 0.0
O3 O-2 0.3333 0.6667 0.538 1 0.0
O2 O-2 0.75 0.75 0.5 1 0.0
